data_4067966
loop_
_publ_author_name
'Cao, Peng'
'Cabrera, Jos\'e'
'Padilla, Robin'
'Serra, Daniel'
'Rominger, Frank'
'Limbach, Michael'

_publ_section_title
;
 Hydroamination of Unactivated Alkenes Catalyzed by Novel
 Platinum(II)N-Heterocyclic Carbene Complexes
;
_journal_issue 3
_journal_name_full Organometallics
_journal_page_first 921
_journal_paper_doi 10.1021/om200964u
_journal_volume 31
_journal_year 2012
_chemical_formula_sum 'C18 H19 Br2 Cl2 N3 Pt'
_chemical_formula_weight 703.17
_chemical_name_common 'in manuscript 3'
_chemical_name_systematic
; 
 ? 
;
_space_group_IT_number 2
_symmetry_cell_setting triclinic
_symmetry_space_group_name_Hall '-P 1'
_symmetry_space_group_name_H-M 'P -1'
_atom_sites_solution_hydrogens geom
_atom_sites_solution_primary direct
_atom_sites_solution_secondary difmap
_audit_creation_method SHELXL-97
_cell_angle_alpha 75.848(1)
_cell_angle_beta 79.524(1)
_cell_angle_gamma 89.988(1)
_cell_formula_units_Z 2
_cell_length_a 7.8478(2)
_cell_length_b 9.1844(3)
_cell_length_c 15.5550(5)
_cell_measurement_reflns_used 8051
_cell_measurement_temperature 200(2)
_cell_volume 1067.86(6)
_computing_cell_refinement 'Bruker SAINT'
_computing_data_collection 'Bruker SMART'
_computing_data_reduction 'Bruker SAINT'
_computing_molecular_graphics 'Bruker SHELXTL'
_computing_publication_material 'Bruker SHELXTL'
_computing_structure_refinement 'SHELXL-97 (Sheldrick, 2008)'
_computing_structure_solution 'SHELXS-97 (Sheldrick, 2008)'
_diffrn_ambient_temperature 200(2)
_diffrn_measured_fraction_theta_full 0.986
_diffrn_measured_fraction_theta_max 0.986
_diffrn_measurement_device_type 'Bruker SMART CCD'
_diffrn_measurement_method '\w scans'
_diffrn_radiation_monochromator graphite
_diffrn_radiation_source 'fine-focus sealed tube'
_diffrn_radiation_type MoK\a
_diffrn_radiation_wavelength 0.71073
_diffrn_reflns_av_R_equivalents 0.0271
_diffrn_reflns_av_sigmaI/netI 0.0343
_diffrn_reflns_limit_h_max 10
_diffrn_reflns_limit_h_min -10
_diffrn_reflns_limit_k_max 11
_diffrn_reflns_limit_k_min -11
_diffrn_reflns_limit_l_max 19
_diffrn_reflns_limit_l_min -20
_diffrn_reflns_number 10815
_diffrn_reflns_theta_full 27.47
_diffrn_reflns_theta_max 27.47
_diffrn_reflns_theta_min 2.29
_exptl_absorpt_coefficient_mu 10.569
_exptl_absorpt_correction_T_max 0.5696
_exptl_absorpt_correction_T_min 0.2150
_exptl_absorpt_correction_type multi-scan
_exptl_absorpt_process_details
;
Sheldrick, G. M. (2008). <i>SADABS</i>. University of G\"ottingen, Germany.
;
_exptl_crystal_colour yellowish
_exptl_crystal_density_diffrn 2.187
_exptl_crystal_density_method 'not measured'
_exptl_crystal_description polyhedron
_exptl_crystal_F_000 660
_exptl_crystal_size_max 0.21
_exptl_crystal_size_mid 0.16
_exptl_crystal_size_min 0.06
_refine_diff_density_max 0.903
_refine_diff_density_min -0.948
_refine_diff_density_rms 0.124
_refine_ls_extinction_method none
_refine_ls_goodness_of_fit_ref 1.058
_refine_ls_hydrogen_treatment constr
_refine_ls_matrix_type full
_refine_ls_number_parameters 238
_refine_ls_number_reflns 4822
_refine_ls_number_restraints 0
_refine_ls_restrained_S_all 1.058
_refine_ls_R_factor_all 0.0291
_refine_ls_R_factor_gt 0.0233
_refine_ls_shift/su_max 0.002
_refine_ls_shift/su_mean 0.000
_refine_ls_structure_factor_coef Fsqd
_refine_ls_weighting_details 'calc w=1/[\s^2^(Fo^2^)+(0.0252P)^2^+0.2995P] where P=(Fo^2^+2Fc^2^)/3'
_refine_ls_weighting_scheme calc
_refine_ls_wR_factor_gt 0.0523
_refine_ls_wR_factor_ref 0.0545
_reflns_number_gt 4334
_reflns_number_total 4822
_reflns_threshold_expression >2sigma(I)
_cod_data_source_file om200964u_si_002.cif
_cod_data_source_block pca4
_cod_depositor_comments
;
The following automatic conversions were performed:

'_symmetry_cell_setting' value 'Triclinic' changed to 'triclinic'
according to /home/saulius/struct/CIF-dictionaries/cif_core.dic
dictionary named 'cif_core.dic' version 2.4.1 from 2010-06-29.

Automatic conversion script
Id: cif_fix_values 1715 2011-07-08 13:25:40Z adriana 
;
_cod_original_sg_symbol_H-M P-1
_cod_database_code 4067966

loop_
_symmetry_equiv_pos_as_xyz
'x, y, z'
'-x, -y, -z'

loop_
_atom_site_label
_atom_site_type_symbol
_atom_site_fract_x
_atom_site_fract_y
_atom_site_fract_z
_atom_site_U_iso_or_equiv
_atom_site_adp_type
_atom_site_occupancy
_atom_site_symmetry_multiplicity
_atom_site_calc_flag
_atom_site_refinement_flags
Pt1 Pt 0.500649(16) 0.930757(14) 0.155910(9) 0.02131(5) Uani 1 1 d .
Br1 Br 0.65358(5) 1.18071(4) 0.08754(3) 0.03530(10) Uani 1 1 d .
Br2 Br 0.33720(5) 1.03297(5) 0.27284(3) 0.04138(11) Uani 1 1 d .
C1 C 0.3958(4) 0.7268(4) 0.1977(2) 0.0229(7) Uani 1 1 d .
N2 N 0.2644(4) 0.6449(3) 0.2587(2) 0.0257(6) Uani 1 1 d .
C3 C 0.2604(5) 0.4966(4) 0.2491(3) 0.0320(8) Uani 1 1 d .
H3 H 0.1798 0.4179 0.2842 0.038 Uiso 1 1 calc R
C4 C 0.3882(5) 0.4853(4) 0.1826(3) 0.0321(8) Uani 1 1 d .
H4 H 0.4163 0.3984 0.1610 0.038 Uiso 1 1 calc R
N5 N 0.4727(4) 0.6271(3) 0.1508(2) 0.0252(6) Uani 1 1 d .
C11 C 0.6105(5) 0.6814(4) 0.0795(2) 0.0251(7) Uani 1 1 d .
N12 N 0.6438(4) 0.8309(3) 0.06525(19) 0.0235(6) Uani 1 1 d .
C13 C 0.7736(5) 0.8954(4) -0.0046(2) 0.0277(8) Uani 1 1 d .
H13 H 0.7979 1.0006 -0.0172 0.033 Uiso 1 1 calc R
C14 C 0.8713(5) 0.8144(5) -0.0579(3) 0.0365(9) Uani 1 1 d .
H14 H 0.9610 0.8631 -0.1061 0.044 Uiso 1 1 calc R
C15 C 0.8370(5) 0.6611(5) -0.0403(3) 0.0382(10) Uani 1 1 d .
H15 H 0.9044 0.6031 -0.0756 0.046 Uiso 1 1 calc R
C16 C 0.7043(5) 0.5937(4) 0.0288(3) 0.0337(9) Uani 1 1 d .
H16 H 0.6776 0.4889 0.0415 0.040 Uiso 1 1 calc R
C21 C 0.1336(5) 0.6944(4) 0.3219(2) 0.0279(8) Uani 1 1 d .
C22 C 0.1561(5) 0.6760(5) 0.4109(3) 0.0374(9) Uani 1 1 d .
C23 C 0.0254(6) 0.7225(5) 0.4695(3) 0.0459(11) Uani 1 1 d .
H23 H 0.0384 0.7114 0.5303 0.055 Uiso 1 1 calc R
C24 C -0.1216(6) 0.7836(5) 0.4436(3) 0.0469(11) Uani 1 1 d .
C25 C -0.1408(5) 0.7990(5) 0.3544(3) 0.0407(10) Uani 1 1 d .
H25 H -0.2435 0.8395 0.3360 0.049 Uiso 1 1 calc R
C26 C -0.0130(5) 0.7563(4) 0.2918(3) 0.0317(8) Uani 1 1 d .
C27 C 0.3218(6) 0.6143(6) 0.4392(3) 0.0548(13) Uani 1 1 d .
H27A H 0.3643 0.5397 0.4058 0.082 Uiso 1 1 calc R
H27B H 0.2989 0.5667 0.5041 0.082 Uiso 1 1 calc R
H27C H 0.4096 0.6965 0.4260 0.082 Uiso 1 1 calc R
C28 C -0.2609(8) 0.8354(7) 0.5088(4) 0.0721(17) Uani 1 1 d .
H28A H -0.3581 0.8707 0.4789 0.086 Uiso 0.50 1 calc PR
H28B H -0.2132 0.9176 0.5286 0.086 Uiso 0.50 1 calc PR
H28C H -0.3016 0.7515 0.5613 0.086 Uiso 0.50 1 calc PR
H28D H -0.2238 0.8225 0.5670 0.086 Uiso 0.50 1 calc PR
H28E H -0.3688 0.7756 0.5173 0.086 Uiso 0.50 1 calc PR
H28F H -0.2803 0.9417 0.4845 0.086 Uiso 0.50 1 calc PR
C29 C -0.0307(6) 0.7807(5) 0.1944(3) 0.0447(11) Uani 1 1 d .
H29A H 0.0703 0.8406 0.1554 0.067 Uiso 1 1 calc R
H29B H -0.1364 0.8341 0.1848 0.067 Uiso 1 1 calc R
H29C H -0.0373 0.6833 0.1797 0.067 Uiso 1 1 calc R
C31 C -0.2844(6) 0.2473(6) 0.3137(4) 0.0567(13) Uani 1 1 d .
H31A H -0.3450 0.1946 0.3750 0.068 Uiso 1 1 calc R
H31B H -0.3504 0.2242 0.2697 0.068 Uiso 1 1 calc R
Cl1 Cl -0.2799(2) 0.44315(15) 0.30374(10) 0.0637(4) Uani 1 1 d .
Cl2 Cl -0.07636(17) 0.18151(14) 0.29426(9) 0.0564(3) Uani 1 1 d .

loop_
_atom_site_aniso_label
_atom_site_aniso_U_11
_atom_site_aniso_U_22
_atom_site_aniso_U_33
_atom_site_aniso_U_23
_atom_site_aniso_U_13
_atom_site_aniso_U_12
Pt1 0.02110(7) 0.01933(7) 0.02490(8) -0.00905(5) -0.00311(5) 0.00062(5)
Br1 0.0349(2) 0.02211(19) 0.0475(2) -0.01091(17) -0.00111(18) -0.00304(15)
Br2 0.0371(2) 0.0394(2) 0.0500(3) -0.0293(2) 0.01069(19) -0.00613(18)
C1 0.0211(17) 0.0251(18) 0.0235(17) -0.0077(14) -0.0043(14) -0.0013(14)
N2 0.0264(15) 0.0256(15) 0.0250(16) -0.0083(12) -0.0013(13) -0.0051(12)
C3 0.037(2) 0.0237(19) 0.034(2) -0.0066(16) -0.0044(17) -0.0080(16)
C4 0.042(2) 0.0213(18) 0.033(2) -0.0092(15) -0.0038(17) -0.0041(16)
N5 0.0313(16) 0.0209(15) 0.0246(15) -0.0078(12) -0.0053(13) 0.0014(12)
C11 0.0275(18) 0.0225(18) 0.0276(19) -0.0088(15) -0.0078(15) 0.0043(14)
N12 0.0269(15) 0.0232(15) 0.0204(14) -0.0059(12) -0.0037(12) 0.0014(12)
C13 0.0266(18) 0.0272(19) 0.0260(19) -0.0059(15) 0.0022(15) -0.0025(15)
C14 0.033(2) 0.044(2) 0.031(2) -0.0145(18) 0.0046(17) -0.0031(18)
C15 0.037(2) 0.043(2) 0.038(2) -0.0229(19) 0.0004(18) 0.0084(19)
C16 0.039(2) 0.026(2) 0.039(2) -0.0136(17) -0.0068(18) 0.0063(16)
C21 0.0294(19) 0.0284(19) 0.0242(18) -0.0086(15) 0.0018(15) -0.0066(15)
C22 0.039(2) 0.042(2) 0.029(2) -0.0074(18) -0.0009(17) -0.0074(18)
C23 0.054(3) 0.053(3) 0.028(2) -0.014(2) 0.003(2) -0.003(2)
C24 0.049(3) 0.044(3) 0.042(3) -0.018(2) 0.013(2) -0.006(2)
C25 0.030(2) 0.032(2) 0.055(3) -0.009(2) 0.0012(19) -0.0025(17)
C26 0.031(2) 0.028(2) 0.034(2) -0.0071(16) -0.0026(16) -0.0076(16)
C27 0.053(3) 0.079(4) 0.034(2) -0.012(2) -0.016(2) 0.011(3)
C28 0.066(4) 0.084(4) 0.061(4) -0.031(3) 0.019(3) 0.007(3)
C29 0.043(2) 0.052(3) 0.040(2) -0.007(2) -0.015(2) 0.000(2)
C31 0.043(3) 0.060(3) 0.070(3) -0.029(3) 0.003(2) -0.018(2)
Cl1 0.0734(9) 0.0524(8) 0.0719(9) -0.0183(7) -0.0268(7) 0.0120(7)
Cl2 0.0538(7) 0.0530(7) 0.0674(8) -0.0292(6) -0.0048(6) 0.0015(6)

loop_
_atom_type_symbol
_atom_type_description
_atom_type_scat_dispersion_real
_atom_type_scat_dispersion_imag
_atom_type_scat_source
C C 0.0033 0.0016 'International Tables Vol C Tables 4.2.6.8 and 6.1.1.4'
H H 0.0000 0.0000 'International Tables Vol C Tables 4.2.6.8 and 6.1.1.4'
N N 0.0061 0.0033 'International Tables Vol C Tables 4.2.6.8 and 6.1.1.4'
Cl Cl 0.1484 0.1585 'International Tables Vol C Tables 4.2.6.8 and 6.1.1.4'
Br Br -0.2901 2.4595 'International Tables Vol C Tables 4.2.6.8 and 6.1.1.4'
Pt Pt -1.7033 8.3905 'International Tables Vol C Tables 4.2.6.8 and 6.1.1.4'

loop_
_geom_angle_atom_site_label_1
_geom_angle_atom_site_label_2
_geom_angle_atom_site_label_3
_geom_angle
C1 Pt1 N12 79.58(13)
C1 Pt1 Br2 97.65(10)
N12 Pt1 Br2 175.37(8)
C1 Pt1 Br1 173.32(10)
N12 Pt1 Br1 93.79(8)
Br2 Pt1 Br1 89.019(14)
N2 C1 N5 104.4(3)
N2 C1 Pt1 141.2(3)
N5 C1 Pt1 114.4(2)
C1 N2 C3 110.0(3)
C1 N2 C21 128.5(3)
C3 N2 C21 121.4(3)
C4 C3 N2 108.5(3)
C4 C3 H3 125.8
N2 C3 H3 125.8
C3 C4 N5 106.0(3)
C3 C4 H4 127.0
N5 C4 H4 127.0
C1 N5 C11 117.9(3)
C1 N5 C4 111.2(3)
C11 N5 C4 130.8(3)
N12 C11 C16 123.2(3)
N12 C11 N5 112.4(3)
C16 C11 N5 124.4(3)
C11 N12 C13 116.8(3)
C11 N12 Pt1 115.5(2)
C13 N12 Pt1 127.6(2)
N12 C13 C14 122.7(4)
N12 C13 H13 118.6
C14 C13 H13 118.6
C13 C14 C15 119.2(4)
C13 C14 H14 120.4
C15 C14 H14 120.4
C16 C15 C14 119.3(4)
C16 C15 H15 120.4
C14 C15 H15 120.4
C15 C16 C11 118.8(4)
C15 C16 H16 120.6
C11 C16 H16 120.6
C26 C21 C22 122.4(4)
C26 C21 N2 118.2(3)
C22 C21 N2 119.4(3)
C23 C22 C21 117.2(4)
C23 C22 C27 122.4(4)
C21 C22 C27 120.3(4)
C24 C23 C22 122.8(4)
C24 C23 H23 118.6
C22 C23 H23 118.6
C23 C24 C25 118.5(4)
C23 C24 C28 121.5(5)
C25 C24 C28 120.0(5)
C26 C25 C24 121.6(4)
C26 C25 H25 119.2
C24 C25 H25 119.2
C21 C26 C25 117.5(4)
C21 C26 C29 121.3(4)
C25 C26 C29 121.2(4)
C22 C27 H27A 109.5
C22 C27 H27B 109.5
H27A C27 H27B 109.5
C22 C27 H27C 109.5
H27A C27 H27C 109.5
H27B C27 H27C 109.5
C24 C28 H28A 109.5
C24 C28 H28B 109.5
H28A C28 H28B 109.5
C24 C28 H28C 109.5
H28A C28 H28C 109.5
H28B C28 H28C 109.5
C24 C28 H28D 109.5
H28A C28 H28D 141.1
H28B C28 H28D 56.3
H28C C28 H28D 56.3
C24 C28 H28E 109.5
H28A C28 H28E 56.3
H28B C28 H28E 141.1
H28C C28 H28E 56.3
H28D C28 H28E 109.5
C24 C28 H28F 109.5
H28A C28 H28F 56.3
H28B C28 H28F 56.3
H28C C28 H28F 141.1
H28D C28 H28F 109.5
H28E C28 H28F 109.5
C26 C29 H29A 109.5
C26 C29 H29B 109.5
H29A C29 H29B 109.5
C26 C29 H29C 109.5
H29A C29 H29C 109.5
H29B C29 H29C 109.5
Cl2 C31 Cl1 111.8(3)
Cl2 C31 H31A 109.3
Cl1 C31 H31A 109.3
Cl2 C31 H31B 109.3
Cl1 C31 H31B 109.3
H31A C31 H31B 107.9

loop_
_geom_bond_atom_site_label_1
_geom_bond_atom_site_label_2
_geom_bond_distance
Pt1 C1 1.954(3)
Pt1 N12 2.037(3)
Pt1 Br2 2.4127(4)
Pt1 Br1 2.4869(4)
C1 N2 1.351(4)
C1 N5 1.379(4)
N2 C3 1.407(5)
N2 C21 1.442(5)
C3 C4 1.327(5)
C3 H3 0.9500
C4 N5 1.395(5)
C4 H4 0.9500
N5 C11 1.393(5)
C11 N12 1.354(4)
C11 C16 1.383(5)
N12 C13 1.361(4)
C13 C14 1.377(5)
C13 H13 0.9500
C14 C15 1.384(6)
C14 H14 0.9500
C15 C16 1.375(6)
C15 H15 0.9500
C16 H16 0.9500
C21 C26 1.390(5)
C21 C22 1.397(5)
C22 C23 1.384(6)
C22 C27 1.514(6)
C23 C24 1.366(7)
C23 H23 0.9500
C24 C25 1.396(7)
C24 C28 1.511(6)
C25 C26 1.392(6)
C25 H25 0.9500
C26 C29 1.508(6)
C27 H27A 0.9800
C27 H27B 0.9800
C27 H27C 0.9800
C28 H28A 0.9800
C28 H28B 0.9800
C28 H28C 0.9800
C28 H28D 0.9800
C28 H28E 0.9800
C28 H28F 0.9800
C29 H29A 0.9800
C29 H29B 0.9800
C29 H29C 0.9800
C31 Cl2 1.741(5)
C31 Cl1 1.767(5)
C31 H31A 0.9900
C31 H31B 0.9900

loop_
_geom_torsion_atom_site_label_1
_geom_torsion_atom_site_label_2
_geom_torsion_atom_site_label_3
_geom_torsion_atom_site_label_4
_geom_torsion
N12 Pt1 C1 N2 -175.1(4)
Br2 Pt1 C1 N2 8.7(4)
Br1 Pt1 C1 N2 -168.1(5)
N12 Pt1 C1 N5 3.0(2)
Br2 Pt1 C1 N5 -173.3(2)
Br1 Pt1 C1 N5 10.0(11)
N5 C1 N2 C3 -0.3(4)
Pt1 C1 N2 C3 177.9(3)
N5 C1 N2 C21 -175.6(3)
Pt1 C1 N2 C21 2.5(6)
C1 N2 C3 C4 0.1(4)
C21 N2 C3 C4 175.8(3)
N2 C3 C4 N5 0.2(4)
N2 C1 N5 C11 177.4(3)
Pt1 C1 N5 C11 -1.3(4)
N2 C1 N5 C4 0.4(4)
Pt1 C1 N5 C4 -178.3(2)
C3 C4 N5 C1 -0.4(4)
C3 C4 N5 C11 -176.9(4)
C1 N5 C11 N12 -2.3(5)
C4 N5 C11 N12 174.0(3)
C1 N5 C11 C16 177.4(3)
C4 N5 C11 C16 -6.3(6)
C16 C11 N12 C13 1.9(5)
N5 C11 N12 C13 -178.4(3)
C16 C11 N12 Pt1 -175.0(3)
N5 C11 N12 Pt1 4.7(4)
C1 Pt1 N12 C11 -4.3(2)
Br2 Pt1 N12 C11 49.2(12)
Br1 Pt1 N12 C11 176.5(2)
C1 Pt1 N12 C13 179.2(3)
Br2 Pt1 N12 C13 -127.3(9)
Br1 Pt1 N12 C13 0.0(3)
C11 N12 C13 C14 -1.6(5)
Pt1 N12 C13 C14 174.9(3)
N12 C13 C14 C15 0.1(6)
C13 C14 C15 C16 1.2(6)
C14 C15 C16 C11 -0.9(6)
N12 C11 C16 C15 -0.7(6)
N5 C11 C16 C15 179.6(4)
C1 N2 C21 C26 84.2(5)
C3 N2 C21 C26 -90.7(4)
C1 N2 C21 C22 -97.1(5)
C3 N2 C21 C22 88.0(5)
C26 C21 C22 C23 -0.1(6)
N2 C21 C22 C23 -178.7(4)
C26 C21 C22 C27 -177.3(4)
N2 C21 C22 C27 4.1(6)
C21 C22 C23 C24 0.3(7)
C27 C22 C23 C24 177.4(5)
C22 C23 C24 C25 0.3(7)
C22 C23 C24 C28 -179.1(5)
C23 C24 C25 C26 -1.2(7)
C28 C24 C25 C26 178.2(4)
C22 C21 C26 C25 -0.7(6)
N2 C21 C26 C25 177.9(3)
C22 C21 C26 C29 177.5(4)
N2 C21 C26 C29 -3.9(5)
C24 C25 C26 C21 1.4(6)
C24 C25 C26 C29 -176.8(4)
